data_7044667
loop_
_publ_author_name
'Xiao, Ying-Hui'
'Deng, Zhaopeng'
'Zhu, Zhi-Biao'
'Huo, Li-Hua'
'Gao, Shan'

_publ_section_title
;
 Rare Earth Metal-Organic Complexes Constructed from Hydroxyl and Carboxyl
 Modified Arenesulfonate: Syntheses, Structure Evolutions, Ultraviolet,
 Visible and Near-Infrared Luminescence
;
_journal_name_full 'Dalton Transactions'
_journal_paper_doi 10.1039/C7DT03254D
_journal_year 2017
_chemical_formula_moiety 'C7 H9 O9 S Yb, H2 O'
_chemical_formula_sum 'C7 H11 O10 S Yb'
_chemical_formula_weight 460.26
_chemical_name_systematic
; 
 ? 
;
_space_group_IT_number 14
_symmetry_cell_setting monoclinic
_symmetry_space_group_name_Hall '-P 2yn'
_symmetry_space_group_name_H-M 'P 1 21/n 1'
_atom_sites_solution_hydrogens geom
_atom_sites_solution_primary direct
_atom_sites_solution_secondary difmap
_audit_creation_method SHELXL-97
_audit_update_record
;
2017-05-13 deposited with the CCDC.
2017-11-06 downloaded from the CCDC.
;
_cell_angle_alpha 90.00
_cell_angle_beta 91.702(13)
_cell_angle_gamma 90.00
_cell_formula_units_Z 4
_cell_length_a 10.8598(17)
_cell_length_b 9.2912(16)
_cell_length_c 12.0480(18)
_cell_measurement_reflns_used 1089
_cell_measurement_temperature 295(2)
_cell_measurement_theta_max 27.56
_cell_measurement_theta_min 3.32
_cell_volume 1215.1(3)
_computing_cell_refinement
;
CrysAlis Pro (Agilent, 2013)
;
_computing_data_collection
;
CrysAlis Pro (Agilent, 2013)
;
_computing_data_reduction
;
CrysAlis Pro (Agilent, 2013)
;
_computing_molecular_graphics '(K. Brandenburg, Diamond 3.1, 2009)'
_computing_publication_material '(K. Brandenburg, Diamond 3.1, 2009)'
_computing_structure_refinement 'SHELXL-97 (Sheldrick, 1997)'
_computing_structure_solution 'SHELXS-97 (Sheldrick, 1990)'
_diffrn_ambient_temperature 295(2)
_diffrn_detector_area_resol_mean 16.1954
_diffrn_measured_fraction_theta_full 0.990
_diffrn_measured_fraction_theta_max 0.990
_diffrn_measurement_device_type 'Xcalibur, Eos'
_diffrn_measurement_method '\w scans'
_diffrn_radiation_monochromator graphite
_diffrn_radiation_source 'Enhance (Mo) X-ray Source'
_diffrn_radiation_type MoK\a
_diffrn_radiation_wavelength 0.71073
_diffrn_reflns_av_R_equivalents 0.0411
_diffrn_reflns_av_sigmaI/netI 0.0666
_diffrn_reflns_limit_h_max 7
_diffrn_reflns_limit_h_min -14
_diffrn_reflns_limit_k_max 12
_diffrn_reflns_limit_k_min -10
_diffrn_reflns_limit_l_max 15
_diffrn_reflns_limit_l_min -13
_diffrn_reflns_number 4407
_diffrn_reflns_theta_full 27.56
_diffrn_reflns_theta_max 27.56
_diffrn_reflns_theta_min 3.32
_exptl_absorpt_coefficient_mu 7.915
_exptl_absorpt_correction_T_max 0.3147
_exptl_absorpt_correction_T_min 0.2633
_exptl_absorpt_correction_type multi-scan
_exptl_absorpt_process_details
; 
CrysAlis Pro (Agilent, 2013)
Empirical absorption correction using spherical harmonics,
 implemented in SCALE3 ABSPACK scaling algorithm. 
;
_exptl_crystal_colour colorless
_exptl_crystal_density_diffrn 2.516
_exptl_crystal_density_method 'not measured'
_exptl_crystal_description prism
_exptl_crystal_F_000 876
_exptl_crystal_size_max 0.23
_exptl_crystal_size_mid 0.19
_exptl_crystal_size_min 0.19
_refine_diff_density_max 4.998
_refine_diff_density_min -4.738
_refine_diff_density_rms 0.496
_refine_ls_extinction_method none
_refine_ls_goodness_of_fit_ref 1.058
_refine_ls_hydrogen_treatment mixed
_refine_ls_matrix_type full
_refine_ls_number_parameters 184
_refine_ls_number_reflns 2774
_refine_ls_number_restraints 6
_refine_ls_restrained_S_all 1.057
_refine_ls_R_factor_all 0.0792
_refine_ls_R_factor_gt 0.0686
_refine_ls_shift/su_max 0.001
_refine_ls_shift/su_mean 0.000
_refine_ls_structure_factor_coef Fsqd
_refine_ls_weighting_details 'calc w=1/[\s^2^(Fo^2^)+(0.1230P)^2^+0.0000P] where P=(Fo^2^+2Fc^2^)/3'
_refine_ls_weighting_scheme calc
_refine_ls_wR_factor_gt 0.1717
_refine_ls_wR_factor_ref 0.1845
_reflns_number_gt 2288
_reflns_number_total 2774
_reflns_threshold_expression >2sigma(I)
_cod_data_source_file c7dt03254d2.cif
_cod_data_source_block 4-Yb
_cod_original_sg_symbol_H-M 'P 21/n'
_cod_database_code 7044667

loop_
_symmetry_equiv_pos_as_xyz
'x, y, z'
'-x+1/2, y+1/2, -z+1/2'
'-x, -y, -z'
'x-1/2, -y-1/2, z-1/2'

loop_
_atom_site_label
_atom_site_type_symbol
_atom_site_fract_x
_atom_site_fract_y
_atom_site_fract_z
_atom_site_U_iso_or_equiv
_atom_site_adp_type
_atom_site_occupancy
_atom_site_symmetry_multiplicity
_atom_site_calc_flag
_atom_site_refinement_flags
Yb1 Yb 1.02759(4) 0.68307(4) 0.06181(3) 0.0204(2) Uani 1 1 d .
S4 S 0.7437(2) 0.7590(3) -0.0707(2) 0.0238(5) Uani 1 1 d .
O1W O 1.0895(9) 0.8301(9) -0.0795(9) 0.035(2) Uani 1 1 d D
H1W1 H 1.1677(14) 0.836(12) -0.078(14) 0.052 Uiso 1 1 d D
H1W2 H 1.058(9) 0.905(8) -0.109(11) 0.052 Uiso 1 1 d D
O1 O 0.8629(9) 0.8062(8) -0.0238(9) 0.037(2) Uani 1 1 d .
O2 O 0.6551(8) 0.8768(8) -0.0778(6) 0.0302(17) Uani 1 1 d .
O2W O 1.2401(8) 0.7350(10) 0.1003(7) 0.0355(19) Uani 1 1 d D
H2W1 H 1.296(9) 0.787(13) 0.073(9) 0.053 Uiso 1 1 d D
H2W2 H 1.248(13) 0.738(15) 0.1709(12) 0.053 Uiso 1 1 d D
O3 O 0.7554(10) 0.6852(8) -0.1777(7) 0.037(2) Uani 1 1 d .
O3W O 1.0861(8) 0.5363(8) 0.2084(6) 0.0343(18) Uani 1 1 d .
H3W1 H 1.1035 0.5671 0.2734 0.051 Uiso 1 1 d R
H3W2 H 1.1337 0.4663 0.1948 0.051 Uiso 1 1 d R
O4 O 0.8827(6) 0.5073(7) 0.0264(5) 0.0210(14) Uani 1 1 d .
O4W O 1.3320(9) 0.8969(10) -0.0796(8) 0.048(2) Uani 1 1 d .
H4W1 H 1.3535 0.9773 -0.0508 0.071 Uiso 1 1 d R
H4W2 H 1.3677 0.8885 -0.1418 0.071 Uiso 1 1 d R
O5 O 0.5986(8) 0.2291(8) 0.2831(6) 0.0294(17) Uani 1 1 d .
O6 O 0.4817(7) 0.4059(8) 0.3425(6) 0.0280(16) Uani 1 1 d .
C1 C 0.6889(10) 0.6351(11) 0.0248(8) 0.024(2) Uani 1 1 d .
C2 C 0.7669(9) 0.5242(10) 0.0652(7) 0.0187(19) Uani 1 1 d .
C3 C 0.7227(9) 0.4341(10) 0.1474(8) 0.0211(19) Uani 1 1 d .
H3 H 0.7718 0.3600 0.1757 0.025 Uiso 1 1 calc R
C4 C 0.6055(9) 0.4550(10) 0.1872(8) 0.022(2) Uani 1 1 d .
C5 C 0.5293(10) 0.5648(11) 0.1478(9) 0.029(2) Uani 1 1 d .
H5 H 0.4511 0.5776 0.1755 0.035 Uiso 1 1 calc R
C6 C 0.5728(11) 0.6548(12) 0.0662(9) 0.028(2) Uani 1 1 d .
H6 H 0.5234 0.7293 0.0390 0.034 Uiso 1 1 calc R
C7 C 0.5596(10) 0.3578(12) 0.2760(9) 0.025(2) Uani 1 1 d .

loop_
_atom_site_aniso_label
_atom_site_aniso_U_11
_atom_site_aniso_U_22
_atom_site_aniso_U_33
_atom_site_aniso_U_23
_atom_site_aniso_U_13
_atom_site_aniso_U_12
Yb1 0.0222(3) 0.0219(3) 0.0175(3) -0.00102(14) 0.00723(19) 0.00054(15)
S4 0.0243(12) 0.0289(12) 0.0186(12) 0.0038(10) 0.0057(9) 0.0007(11)
O1W 0.028(4) 0.039(5) 0.038(5) 0.012(4) 0.016(4) 0.009(3)
O1 0.025(4) 0.040(5) 0.047(6) 0.017(4) -0.004(4) -0.004(3)
O2 0.037(4) 0.027(4) 0.027(4) 0.004(3) 0.006(3) 0.003(4)
O2W 0.029(4) 0.053(5) 0.025(4) -0.003(4) 0.003(3) -0.013(4)
O3 0.055(6) 0.041(5) 0.015(4) 0.002(3) 0.005(4) 0.008(4)
O3W 0.047(5) 0.034(4) 0.022(4) -0.008(3) 0.003(3) 0.006(4)
O4 0.021(3) 0.027(3) 0.015(3) 0.001(3) 0.010(3) -0.002(3)
O4W 0.049(6) 0.045(5) 0.050(6) -0.015(5) 0.024(4) -0.017(5)
O5 0.040(5) 0.026(3) 0.022(4) 0.002(3) 0.014(3) -0.006(4)
O6 0.022(3) 0.032(4) 0.031(4) 0.005(3) 0.018(3) 0.005(3)
C1 0.025(5) 0.028(5) 0.018(5) -0.001(4) 0.006(4) -0.003(4)
C2 0.018(4) 0.023(4) 0.015(4) -0.005(4) 0.005(3) 0.000(4)
C3 0.023(5) 0.024(4) 0.017(4) 0.002(4) 0.009(4) 0.005(4)
C4 0.021(5) 0.025(4) 0.021(5) -0.003(4) 0.009(4) -0.004(4)
C5 0.030(5) 0.030(5) 0.027(5) 0.002(4) 0.012(4) 0.002(5)
C6 0.029(6) 0.031(5) 0.024(6) 0.009(4) 0.001(4) 0.006(5)
C7 0.023(5) 0.029(5) 0.022(5) 0.000(5) 0.006(4) 0.000(5)

loop_
_atom_type_symbol
_atom_type_description
_atom_type_scat_dispersion_real
_atom_type_scat_dispersion_imag
_atom_type_scat_source
C C 0.0033 0.0016 'International Tables Vol C Tables 4.2.6.8 and 6.1.1.4'
H H 0.0000 0.0000 'International Tables Vol C Tables 4.2.6.8 and 6.1.1.4'
O O 0.0106 0.0060 'International Tables Vol C Tables 4.2.6.8 and 6.1.1.4'
S S 0.1246 0.1234 'International Tables Vol C Tables 4.2.6.8 and 6.1.1.4'
Yb Yb -0.3850 5.5486 'International Tables Vol C Tables 4.2.6.8 and 6.1.1.4'

loop_
_geom_angle_atom_site_label_1
_geom_angle_atom_site_label_2
_geom_angle_atom_site_label_3
_geom_angle
_geom_angle_site_symmetry_1
_geom_angle_site_symmetry_3
O4 Yb1 O4 70.4(3) 3_765 .
O4 Yb1 O1W 88.7(3) 3_765 .
O4 Yb1 O1W 119.9(3) . .
O4 Yb1 O3W 77.7(3) 3_765 .
O4 Yb1 O3W 83.9(3) . .
O1W Yb1 O3W 147.0(3) . .
O4 Yb1 O1 120.2(3) 3_765 .
O4 Yb1 O1 75.8(3) . .
O1W Yb1 O1 67.6(4) . .
O3W Yb1 O1 144.8(3) . .
O4 Yb1 O6 157.2(2) 3_765 2_655
O4 Yb1 O6 132.1(2) . 2_655
O1W Yb1 O6 81.9(3) . 2_655
O3W Yb1 O6 99.1(3) . 2_655
O1 Yb1 O6 75.2(3) . 2_655
O4 Yb1 O5 139.6(2) 3_765 2_655
O4 Yb1 O5 82.3(3) . 2_655
O1W Yb1 O5 131.3(3) . 2_655
O3W Yb1 O5 70.0(3) . 2_655
O1 Yb1 O5 78.9(3) . 2_655
O6 Yb1 O5 55.3(3) 2_655 2_655
O4 Yb1 O2W 79.9(3) 3_765 .
O4 Yb1 O2W 146.2(3) . .
O1W Yb1 O2W 73.8(3) . .
O3W Yb1 O2W 74.2(3) . .
O1 Yb1 O2W 135.1(3) . .
O6 Yb1 O2W 77.6(3) 2_655 .
O5 Yb1 O2W 112.7(3) 2_655 .
O4 Yb1 C7 161.8(3) 3_765 2_655
O4 Yb1 C7 107.8(3) . 2_655
O1W Yb1 C7 107.0(3) . 2_655
O3W Yb1 C7 84.1(3) . 2_655
O1 Yb1 C7 75.4(4) . 2_655
O6 Yb1 C7 27.5(3) 2_655 2_655
O5 Yb1 C7 27.7(3) 2_655 2_655
O2W Yb1 C7 95.4(3) . 2_655
O4 Yb1 C2 92.2(2) 3_765 .
O4 Yb1 C2 21.9(2) . .
O1W Yb1 C2 124.3(3) . .
O3W Yb1 C2 86.6(3) . .
O1 Yb1 C2 64.2(3) . .
O6 Yb1 C2 110.3(2) 2_655 .
O5 Yb1 C2 62.8(3) 2_655 .
O2W Yb1 C2 160.4(3) . .
C7 Yb1 C2 86.5(3) 2_655 .
O4 Yb1 Yb1 35.22(17) 3_765 3_765
O4 Yb1 Yb1 35.16(17) . 3_765
O1W Yb1 Yb1 106.9(2) . 3_765
O3W Yb1 Yb1 78.75(19) . 3_765
O1 Yb1 Yb1 99.1(2) . 3_765
O6 Yb1 Yb1 167.02(17) 2_655 3_765
O5 Yb1 Yb1 112.57(19) 2_655 3_765
O2W Yb1 Yb1 113.7(2) . 3_765
C7 Yb1 Yb1 140.2(2) 2_655 3_765
C2 Yb1 Yb1 57.00(16) . 3_765
O4 Yb1 H1W1 82(3) 3_765 .
O4 Yb1 H1W1 131(3) . .
O1W Yb1 H1W1 17.1(17) . .
O3W Yb1 H1W1 129.9(17) . .
O1 Yb1 H1W1 84.5(15) . .
O6 Yb1 H1W1 83(3) 2_655 .
O5 Yb1 H1W1 138(3) 2_655 .
O2W Yb1 H1W1 57(2) . .
C7 Yb1 H1W1 110(3) 2_655 .
C2 Yb1 H1W1 140(2) . .
Yb1 Yb1 H1W1 108(3) 3_765 .
O4 Yb1 H2W2 89(3) 3_765 .
O4 Yb1 H2W2 143(3) . .
O1W Yb1 H2W2 88.6(17) . .
O3W Yb1 H2W2 62(2) . .
O1 Yb1 H2W2 140(3) . .
O6 Yb1 H2W2 70(3) 2_655 .
O5 Yb1 H2W2 96.0(19) 2_655 .
O2W Yb1 H2W2 17.5(15) . .
C7 Yb1 H2W2 82(3) 2_655 .
C2 Yb1 H2W2 147.1(17) . .
Yb1 Yb1 H2W2 119(3) 3_765 .
H1W1 Yb1 H2W2 73(3) . .
O2 S4 O1 111.8(5) . .
O2 S4 O3 111.9(5) . .
O1 S4 O3 112.3(6) . .
O2 S4 C1 107.3(5) . .
O1 S4 C1 105.0(5) . .
O3 S4 C1 108.1(5) . .
Yb1 O1W H1W1 110(9) . .
Yb1 O1W H1W2 133(9) . .
H1W1 O1W H1W2 109.5(18) . .
S4 O1 Yb1 132.8(4) . .
Yb1 O2W H2W1 137(9) . .
Yb1 O2W H2W2 105(9) . .
H2W1 O2W H2W2 109.0(18) . .
Yb1 O3W H3W1 123.8 . .
Yb1 O3W H3W2 117.5 . .
H3W1 O3W H3W2 108.3 . .
C2 O4 Yb1 131.0(6) . 3_765
C2 O4 Yb1 119.2(6) . .
Yb1 O4 Yb1 109.6(3) 3_765 .
H4W1 O4W H4W2 108.0 . .
C7 O5 Yb1 91.3(6) . 2_645
C7 O6 Yb1 92.2(6) . 2_645
C6 C1 C2 121.1(9) . .
C6 C1 S4 119.0(8) . .
C2 C1 S4 119.7(8) . .
O4 C2 C3 121.0(9) . .
O4 C2 C1 121.0(8) . .
C3 C2 C1 117.9(9) . .
C3 C2 Yb1 127.7(7) . .
C1 C2 Yb1 100.4(6) . .
C4 C3 C2 120.0(9) . .
C4 C3 H3 120.0 . .
C2 C3 H3 120.0 . .
C3 C4 C5 121.9(9) . .
C3 C4 C7 119.4(9) . .
C5 C4 C7 118.7(9) . .
C6 C5 C4 118.3(10) . .
C6 C5 H5 120.8 . .
C4 C5 H5 120.8 . .
C1 C6 C5 120.8(11) . .
C1 C6 H6 119.6 . .
C5 C6 H6 119.6 . .
O6 C7 O5 121.2(10) . .
O6 C7 C4 118.9(10) . .
O5 C7 C4 119.9(9) . .
O6 C7 Yb1 60.3(6) . 2_645
O5 C7 Yb1 61.0(5) . 2_645
C4 C7 Yb1 179.1(8) . 2_645

loop_
_geom_bond_atom_site_label_1
_geom_bond_atom_site_label_2
_geom_bond_distance
_geom_bond_site_symmetry_2
Yb1 O4 2.295(7) 3_765
Yb1 O4 2.299(7) .
Yb1 O1W 2.299(9) .
Yb1 O3W 2.305(8) .
Yb1 O1 2.337(9) .
Yb1 O6 2.373(7) 2_655
Yb1 O5 2.389(7) 2_655
Yb1 O2W 2.390(8) .
Yb1 C7 2.731(11) 2_655
Yb1 C2 3.194(9) .
Yb1 Yb1 3.7547(9) 3_765
Yb1 H1W1 2.71(11) .
Yb1 H2W2 2.74(11) .
S4 O2 1.458(8) .
S4 O1 1.465(9) .
S4 O3 1.469(8) .
S4 C1 1.744(11) .
O1W H1W1 0.85(3) .
O1W H1W2 0.85(3) .
O2W H2W1 0.85(3) .
O2W H2W2 0.85(3) .
O3W H3W1 0.8500 .
O3W H3W2 0.8501 .
O4 C2 1.364(11) .
O4 Yb1 2.295(7) 3_765
O4W H4W1 0.8530 .
O4W H4W2 0.8575 .
O5 C7 1.271(13) .
O5 Yb1 2.389(7) 2_645
O6 C7 1.263(13) .
O6 Yb1 2.373(7) 2_645
C1 C6 1.381(15) .
C1 C2 1.412(14) .
C2 C3 1.392(13) .
C3 C4 1.387(12) .
C3 H3 0.9300 .
C4 C5 1.388(14) .
C4 C7 1.497(14) .
C5 C6 1.384(15) .
C5 H5 0.9300 .
C6 H6 0.9300 .
C7 Yb1 2.731(11) 2_645

loop_
_geom_hbond_atom_site_label_D
_geom_hbond_atom_site_label_H
_geom_hbond_atom_site_label_A
_geom_hbond_distance_DH
_geom_hbond_distance_HA
_geom_hbond_distance_DA
_geom_hbond_angle_DHA
_geom_hbond_site_symmetry_A
O1W H1W1 O4W 0.85(3) 1.87(3) 2.706(13) 166(11) .
O1W H1W2 O6 0.85(3) 2.02(3) 2.864(11) 172(14) 4_675
O2W H2W1 O4W 0.85(3) 2.14(8) 2.843(12) 139(11) .
O2W H2W2 O3 0.85(3) 1.96(5) 2.775(11) 160(14) 4_676
O3W H3W1 O2 0.85 1.93 2.782(11) 174.6 4_676
O3W H3W2 O3 0.85 1.87 2.716(11) 174.9 3_765
O4W H4W1 O2 0.85 2.06 2.832(12) 149.6 3_775
O4W H4W2 O5 0.85 2.06 2.839(11) 149.8 3_765

loop_
_geom_torsion_atom_site_label_1
_geom_torsion_atom_site_label_2
_geom_torsion_atom_site_label_3
_geom_torsion_atom_site_label_4
_geom_torsion
_geom_torsion_site_symmetry_1
_geom_torsion_site_symmetry_4
O2 S4 O1 Yb1 159.0(7) . .
O3 S4 O1 Yb1 -74.2(9) . .
C1 S4 O1 Yb1 43.0(10) . .
O4 Yb1 O1 S4 54.4(10) 3_765 .
O4 Yb1 O1 S4 -2.4(8) . .
O1W Yb1 O1 S4 128.9(10) . .
O3W Yb1 O1 S4 -59.1(12) . .
O6 Yb1 O1 S4 -143.9(9) 2_655 .
O5 Yb1 O1 S4 -87.2(9) 2_655 .
O2W Yb1 O1 S4 161.7(7) . .
C7 Yb1 O1 S4 -115.4(9) 2_655 .
C2 Yb1 O1 S4 -22.2(8) . .
Yb1 Yb1 O1 S4 24.2(9) 3_765 .
O4 Yb1 O4 C2 175.3(8) 3_765 .
O1W Yb1 O4 C2 -108.1(7) . .
O3W Yb1 O4 C2 96.2(6) . .
O1 Yb1 O4 C2 -54.9(7) . .
O6 Yb1 O4 C2 -0.6(8) 2_655 .
O5 Yb1 O4 C2 25.6(6) 2_655 .
O2W Yb1 O4 C2 145.5(6) . .
C7 Yb1 O4 C2 14.4(7) 2_655 .
Yb1 Yb1 O4 C2 175.3(8) 3_765 .
O4 Yb1 O4 Yb1 0.0 3_765 3_765
O1W Yb1 O4 Yb1 76.6(4) . 3_765
O3W Yb1 O4 Yb1 -79.1(3) . 3_765
O1 Yb1 O4 Yb1 129.8(4) . 3_765
O6 Yb1 O4 Yb1 -175.9(3) 2_655 3_765
O5 Yb1 O4 Yb1 -149.7(3) 2_655 3_765
O2W Yb1 O4 Yb1 -29.8(6) . 3_765
C7 Yb1 O4 Yb1 -160.9(3) 2_655 3_765
C2 Yb1 O4 Yb1 -175.3(8) . 3_765
O2 S4 C1 C6 7.3(10) . .
O1 S4 C1 C6 126.4(9) . .
O3 S4 C1 C6 -113.5(9) . .
O2 S4 C1 C2 -167.4(8) . .
O1 S4 C1 C2 -48.3(9) . .
O3 S4 C1 C2 71.7(9) . .
Yb1 O4 C2 C3 61.2(11) 3_765 .
Yb1 O4 C2 C3 -113.0(9) . .
Yb1 O4 C2 C1 -120.0(9) 3_765 .
Yb1 O4 C2 C1 65.9(10) . .
Yb1 O4 C2 Yb1 174.1(10) 3_765 .
C6 C1 C2 O4 -178.2(9) . .
S4 C1 C2 O4 -3.6(13) . .
C6 C1 C2 C3 0.7(15) . .
S4 C1 C2 C3 175.3(7) . .
C6 C1 C2 Yb1 -142.5(9) . .
S4 C1 C2 Yb1 32.1(8) . .
O4 Yb1 C2 O4 -4.4(7) 3_765 .
O1W Yb1 C2 O4 85.5(7) . .
O3W Yb1 C2 O4 -82.0(6) . .
O1 Yb1 C2 O4 118.3(7) . .
O6 Yb1 C2 O4 179.5(6) 2_655 .
O5 Yb1 C2 O4 -151.2(7) 2_655 .
O2W Yb1 C2 O4 -69.9(10) . .
C7 Yb1 C2 O4 -166.3(7) 2_655 .
Yb1 Yb1 C2 O4 -3.2(5) 3_765 .
O4 Yb1 C2 C3 90.2(8) 3_765 .
O4 Yb1 C2 C3 94.6(10) . .
O1W Yb1 C2 C3 -179.9(7) . .
O3W Yb1 C2 C3 12.6(8) . .
O1 Yb1 C2 C3 -147.1(9) . .
O6 Yb1 C2 C3 -85.9(8) 2_655 .
O5 Yb1 C2 C3 -56.6(8) 2_655 .
O2W Yb1 C2 C3 24.7(13) . .
C7 Yb1 C2 C3 -71.7(8) 2_655 .
Yb1 Yb1 C2 C3 91.4(8) 3_765 .
O4 Yb1 C2 C1 -131.7(6) 3_765 .
O4 Yb1 C2 C1 -127.3(10) . .
O1W Yb1 C2 C1 -41.8(7) . .
O3W Yb1 C2 C1 150.7(6) . .
O1 Yb1 C2 C1 -9.0(6) . .
O6 Yb1 C2 C1 52.2(6) 2_655 .
O5 Yb1 C2 C1 81.4(6) 2_655 .
O2W Yb1 C2 C1 162.8(8) . .
C7 Yb1 C2 C1 66.4(6) 2_655 .
Yb1 Yb1 C2 C1 -130.5(6) 3_765 .
O4 C2 C3 C4 178.8(8) . .
C1 C2 C3 C4 -0.1(14) . .
Yb1 C2 C3 C4 131.8(8) . .
C2 C3 C4 C5 -0.3(15) . .
C2 C3 C4 C7 -179.7(9) . .
C3 C4 C5 C6 0.2(16) . .
C7 C4 C5 C6 179.6(10) . .
C2 C1 C6 C5 -0.8(17) . .
S4 C1 C6 C5 -175.5(9) . .
C4 C5 C6 C1 0.4(17) . .
Yb1 O6 C7 O5 -0.1(11) 2_645 .
Yb1 O6 C7 C4 179.6(9) 2_645 .
Yb1 O5 C7 O6 0.1(11) 2_645 .
Yb1 O5 C7 C4 -179.6(9) 2_645 .
C3 C4 C7 O6 151.4(10) . .
C5 C4 C7 O6 -28.0(15) . .
C3 C4 C7 O5 -29.0(15) . .
C5 C4 C7 O5 151.7(10) . .
